data_4086757
loop_
_publ_author_name
'L\'eonard, Nadia G.'
'Bezdek, M\'at\'e J.'
'Chirik, Paul J.'

_publ_section_title
;
 Cobalt-Catalyzed C(sp2)--H Borylation with an Air-Stable, Readily
 Prepared Terpyridine Cobalt(II) Bis(acetate) Precatalyst
;
_journal_issue 1
_journal_name_full Organometallics
_journal_page_first 142
_journal_paper_doi 10.1021/acs.organomet.6b00630
_journal_volume 36
_journal_year 2017
_chemical_formula_sum 'C20 H36 B2 Co O12'
_chemical_formula_weight 549.04
_space_group_crystal_system trigonal
_space_group_IT_number 148
_space_group_name_Hall '-R 3'
_space_group_name_H-M_alt 'R -3 :H'
_symmetry_space_group_name_Hall '-R 3'
_symmetry_space_group_name_H-M 'R -3 :H'
_atom_sites_solution_hydrogens geom
_audit_creation_method SHELXL-2014
_audit_update_record
;
2016-06-17 # Formatted by publCIF
;
_cell_angle_alpha 90
_cell_angle_beta 90
_cell_angle_gamma 120
_cell_formula_units_Z 9
_cell_length_a 30.5500(14)
_cell_length_b 30.5500(14)
_cell_length_c 8.2057(4)
_cell_measurement_reflns_used 9833
_cell_measurement_temperature 100(2)
_cell_measurement_theta_max 27.57
_cell_measurement_theta_min 2.31
_cell_volume 6632.4(5)
_computing_cell_refinement 'Bruker SAINT'
_computing_data_collection 'Bruker APEX2'
_computing_data_reduction 'Bruker SAINT'
_computing_molecular_graphics 'ORTEP 3 (Farraguia, 1997)'
_computing_publication_material 'Bruker SHELXTL'
_computing_structure_refinement 'SHELXL-2014 (Sheldrick 2014)'
_computing_structure_solution 'SHELXS-97 (Sheldrick 2008)'
_diffrn_ambient_temperature 100(2)
_diffrn_measured_fraction_theta_full 0.981
_diffrn_measured_fraction_theta_max 0.984
_diffrn_measurement_device_type 'Bruker APEX-II CCD'
_diffrn_measurement_method 'phi and omega scans'
_diffrn_radiation_source 'fine-focus sealed tube'
_diffrn_radiation_type MoK\a
_diffrn_radiation_wavelength 0.71073
_diffrn_reflns_av_R_equivalents 0.0166
_diffrn_reflns_av_unetI/netI 0.0110
_diffrn_reflns_Laue_measured_fraction_full 0.981
_diffrn_reflns_Laue_measured_fraction_max 0.984
_diffrn_reflns_limit_h_max 39
_diffrn_reflns_limit_h_min -39
_diffrn_reflns_limit_k_max 38
_diffrn_reflns_limit_k_min -39
_diffrn_reflns_limit_l_max 10
_diffrn_reflns_limit_l_min -10
_diffrn_reflns_number 24080
_diffrn_reflns_point_group_measured_fraction_full 0.981
_diffrn_reflns_point_group_measured_fraction_max 0.984
_diffrn_reflns_theta_full 25.242
_diffrn_reflns_theta_max 27.573
_diffrn_reflns_theta_min 2.309
_exptl_absorpt_coefficient_mu 0.633
_exptl_absorpt_correction_T_max 1.0000
_exptl_absorpt_correction_T_min 0.9443
_exptl_absorpt_correction_type multi-scan
_exptl_absorpt_process_details 'TWINABS BRUKER AXS'
_exptl_crystal_colour orange
_exptl_crystal_density_diffrn 1.237
_exptl_crystal_description Rectangular
_exptl_crystal_F_000 2601
_exptl_crystal_size_max 0.159
_exptl_crystal_size_mid 0.120
_exptl_crystal_size_min 0.098
_refine_diff_density_max 0.717
_refine_diff_density_min -0.718
_refine_diff_density_rms 0.075
_refine_ls_extinction_method none
_refine_ls_goodness_of_fit_ref 1.112
_refine_ls_hydrogen_treatment constr
_refine_ls_matrix_type full
_refine_ls_number_parameters 160
_refine_ls_number_reflns 3350
_refine_ls_number_restraints 0
_refine_ls_restrained_S_all 1.112
_refine_ls_R_factor_all 0.0386
_refine_ls_R_factor_gt 0.0369
_refine_ls_shift/su_max 0.001
_refine_ls_shift/su_mean 0.000
_refine_ls_structure_factor_coef Fsqd
_refine_ls_weighting_details 'w=1/[\s^2^(Fo^2^)+(0.0669P)^2^+16.9070P] where P=(Fo^2^+2Fc^2^)/3'
_refine_ls_weighting_scheme calc
_refine_ls_wR_factor_gt 0.1165
_refine_ls_wR_factor_ref 0.1178
_reflns_Friedel_coverage 0.000
_reflns_number_gt 3140
_reflns_number_total 3350
_reflns_threshold_expression 'I > 2\s(I)'
_cod_data_source_file om6b00630_si_002.cif
_cod_data_source_block nl9
_cod_depositor_comments 'Adding full bibliography for 4086756--4086757.cif.'
_cod_original_cell_volume 6632.4(7)
_cod_database_code 4086757
_shelx_space_group_comment
;
The symmetry employed for this shelxl refinement is uniquely defined
by the following loop, which should always be used as a source of
symmetry information in preference to the above space-group names.
They are only intended as comments.
;
_shelxl_version_number 2014-3

loop_
_space_group_symop_operation_xyz
'x, y, z'
'-y, x-y, z'
'-x+y, -x, z'
'x+2/3, y+1/3, z+1/3'
'-y+2/3, x-y+1/3, z+1/3'
'-x+y+2/3, -x+1/3, z+1/3'
'x+1/3, y+2/3, z+2/3'
'-y+1/3, x-y+2/3, z+2/3'
'-x+y+1/3, -x+2/3, z+2/3'
'-x, -y, -z'
'y, -x+y, -z'
'x-y, x, -z'
'-x+2/3, -y+1/3, -z+1/3'
'y+2/3, -x+y+1/3, -z+1/3'
'x-y+2/3, x+1/3, -z+1/3'
'-x+1/3, -y+2/3, -z+2/3'
'y+1/3, -x+y+2/3, -z+2/3'
'x-y+1/3, x+2/3, -z+2/3'

loop_
_atom_site_label
_atom_site_type_symbol
_atom_site_fract_x
_atom_site_fract_y
_atom_site_fract_z
_atom_site_U_iso_or_equiv
_atom_site_adp_type
_atom_site_occupancy
_atom_site_site_symmetry_order
_atom_site_calc_flag
_atom_site_refinement_flags_posn
_atom_site_refinement_flags_adp
_atom_site_refinement_flags_occupancy
Co1 Co 0.5000 0.5000 0.5000 0.01186(12) Uani 1 2 d S . P
O1 O 0.50271(4) 0.56606(4) 0.43511(15) 0.0141(3) Uani 1 1 d . . .
O5 O 0.53557(5) 0.50582(5) 0.27557(15) 0.0173(3) Uani 1 1 d . . .
O3 O 0.55702(5) 0.58426(5) 0.19528(15) 0.0187(3) Uani 1 1 d . . .
O6 O 0.57120(5) 0.54561(5) 0.59767(15) 0.0179(3) Uani 1 1 d . . .
O2 O 0.54690(5) 0.64781(4) 0.33350(16) 0.0185(3) Uani 1 1 d . . .
O4 O 0.59708(5) 0.61708(5) 0.45295(16) 0.0191(3) Uani 1 1 d . . .
C7 C 0.55111(6) 0.53955(6) 0.1712(2) 0.0140(3) Uani 1 1 d . . .
C8 C 0.56520(7) 0.53145(7) 0.0038(2) 0.0188(4) Uani 1 1 d . . .
H8A H 0.5766 0.5622 -0.0611 0.028 Uiso 1 1 calc R U .
H8B H 0.5925 0.5236 0.0113 0.028 Uiso 1 1 calc R U .
H8C H 0.5357 0.5033 -0.0485 0.028 Uiso 1 1 calc R U .
C9 C 0.60373(6) 0.58867(6) 0.5575(2) 0.0151(3) Uani 1 1 d . . .
C10 C 0.65602(7) 0.61244(7) 0.6276(2) 0.0208(4) Uani 1 1 d . . .
H10A H 0.6767 0.6465 0.5823 0.031 Uiso 1 1 calc R U .
H10B H 0.6543 0.6146 0.7463 0.031 Uiso 1 1 calc R U .
H10C H 0.6713 0.5918 0.5998 0.031 Uiso 1 1 calc R U .
C2 C 0.49512(7) 0.63491(7) 0.3535(2) 0.0192(4) Uani 1 1 d . . .
C1 C 0.47557(7) 0.59207(7) 0.4837(2) 0.0179(3) Uani 1 1 d . . .
C6 C 0.49397(8) 0.68210(7) 0.4079(3) 0.0282(4) Uani 1 1 d . . .
H6A H 0.4588 0.6739 0.4221 0.042 Uiso 1 1 calc R U .
H6B H 0.5121 0.6941 0.5115 0.042 Uiso 1 1 calc R U .
H6C H 0.5103 0.7085 0.3251 0.042 Uiso 1 1 calc R U .
C3 C 0.41914(7) 0.55454(8) 0.4778(3) 0.0271(4) Uani 1 1 d . . .
H3A H 0.4005 0.5715 0.5101 0.041 Uiso 1 1 calc R U .
H3B H 0.4095 0.5414 0.3667 0.041 Uiso 1 1 calc R U .
H3C H 0.4111 0.5265 0.5528 0.041 Uiso 1 1 calc R U .
C4 C 0.49226(9) 0.61258(8) 0.6561(2) 0.0267(4) Uani 1 1 d . . .
H4A H 0.4745 0.6302 0.6911 0.040 Uiso 1 1 calc R U .
H4B H 0.4842 0.5845 0.7307 0.040 Uiso 1 1 calc R U .
H4C H 0.5288 0.6362 0.6571 0.040 Uiso 1 1 calc R U .
C5 C 0.46811(8) 0.61693(8) 0.1894(3) 0.0273(4) Uani 1 1 d . . .
H5A H 0.4327 0.6080 0.2014 0.041 Uiso 1 1 calc R U .
H5B H 0.4846 0.6440 0.1087 0.041 Uiso 1 1 calc R U .
H5C H 0.4697 0.5872 0.1529 0.041 Uiso 1 1 calc R U .
B1 B 0.54996(7) 0.60329(7) 0.3568(2) 0.0157(4) Uani 1 1 d . . .

loop_
_atom_site_aniso_label
_atom_site_aniso_U_11
_atom_site_aniso_U_22
_atom_site_aniso_U_33
_atom_site_aniso_U_23
_atom_site_aniso_U_13
_atom_site_aniso_U_12
Co1 0.01211(17) 0.01003(17) 0.00987(18) 0.00162(10) -0.00055(10) 0.00286(12)
O1 0.0144(6) 0.0112(5) 0.0147(6) 0.0021(4) 0.0014(4) 0.0049(4)
O5 0.0207(6) 0.0167(6) 0.0133(6) 0.0030(4) 0.0029(4) 0.0083(5)
O3 0.0220(6) 0.0147(6) 0.0151(6) 0.0035(4) 0.0042(5) 0.0060(5)
O6 0.0159(6) 0.0159(6) 0.0160(6) 0.0019(5) -0.0040(4) 0.0034(5)
O2 0.0186(6) 0.0121(6) 0.0207(6) 0.0030(5) -0.0002(5) 0.0046(5)
O4 0.0146(6) 0.0149(6) 0.0213(7) 0.0043(5) -0.0018(5) 0.0025(5)
C7 0.0094(7) 0.0166(8) 0.0125(7) 0.0011(6) -0.0014(5) 0.0039(6)
C8 0.0161(8) 0.0249(9) 0.0132(8) 0.0007(6) 0.0022(6) 0.0086(7)
C9 0.0152(8) 0.0163(8) 0.0115(7) -0.0021(6) -0.0004(6) 0.0062(6)
C10 0.0153(8) 0.0202(8) 0.0216(9) -0.0026(7) -0.0046(6) 0.0048(7)
C2 0.0203(8) 0.0144(8) 0.0213(9) 0.0016(6) -0.0025(7) 0.0075(7)
C1 0.0199(8) 0.0156(8) 0.0196(9) 0.0015(6) 0.0017(6) 0.0098(7)
C6 0.0335(11) 0.0184(9) 0.0350(11) 0.0019(8) -0.0007(8) 0.0148(8)
C3 0.0189(9) 0.0229(9) 0.0401(12) 0.0057(8) 0.0052(8) 0.0109(8)
C4 0.0419(12) 0.0238(9) 0.0175(9) -0.0003(7) 0.0021(8) 0.0188(9)
C5 0.0312(10) 0.0229(9) 0.0255(10) 0.0012(7) -0.0105(8) 0.0118(8)
B1 0.0151(8) 0.0124(8) 0.0147(9) 0.0024(6) 0.0002(6) 0.0031(7)

loop_
_atom_type_symbol
_atom_type_description
_atom_type_scat_dispersion_real
_atom_type_scat_dispersion_imag
_atom_type_scat_source
C C 0.0033 0.0016 'International Tables Vol C Tables 4.2.6.8 and 6.1.1.4'
H H 0.0000 0.0000 'International Tables Vol C Tables 4.2.6.8 and 6.1.1.4'
B B 0.0013 0.0007 'International Tables Vol C Tables 4.2.6.8 and 6.1.1.4'
O O 0.0106 0.0060 'International Tables Vol C Tables 4.2.6.8 and 6.1.1.4'
Co Co 0.3494 0.9721 'International Tables Vol C Tables 4.2.6.8 and 6.1.1.4'

loop_
_geom_angle_atom_site_label_1
_geom_angle_atom_site_label_2
_geom_angle_atom_site_label_3
_geom_angle
_geom_angle_site_symmetry_1
_geom_angle_site_symmetry_3
O1 Co1 O1 180.0 10_666 .
O1 Co1 O6 94.23(5) 10_666 .
O1 Co1 O6 85.77(5) . .
O1 Co1 O6 85.77(5) 10_666 10_666
O1 Co1 O6 94.23(5) . 10_666
O6 Co1 O6 180.00(5) . 10_666
O1 Co1 O5 85.66(5) 10_666 10_666
O1 Co1 O5 94.34(5) . 10_666
O6 Co1 O5 92.44(5) . 10_666
O6 Co1 O5 87.56(5) 10_666 10_666
O1 Co1 O5 94.34(5) 10_666 .
O1 Co1 O5 85.66(5) . .
O6 Co1 O5 87.56(5) . .
O6 Co1 O5 92.44(5) 10_666 .
O5 Co1 O5 180.0 10_666 .
C1 O1 B1 107.70(13) . .
C1 O1 Co1 135.25(10) . .
B1 O1 Co1 114.67(10) . .
C7 O5 Co1 130.11(12) . .
C7 O3 B1 124.61(13) . .
C9 O6 Co1 129.05(11) . .
B1 O2 C2 108.20(13) . .
C9 O4 B1 127.07(14) . .
O5 C7 O3 124.29(16) . .
O5 C7 C8 121.33(16) . .
O3 C7 C8 114.39(15) . .
C7 C8 H8A 109.5 . .
C7 C8 H8B 109.5 . .
H8A C8 H8B 109.5 . .
C7 C8 H8C 109.5 . .
H8A C8 H8C 109.5 . .
H8B C8 H8C 109.5 . .
O6 C9 O4 125.06(15) . .
O6 C9 C10 120.63(16) . .
O4 C9 C10 114.31(15) . .
C9 C10 H10A 109.5 . .
C9 C10 H10B 109.5 . .
H10A C10 H10B 109.5 . .
C9 C10 H10C 109.5 . .
H10A C10 H10C 109.5 . .
H10B C10 H10C 109.5 . .
O2 C2 C6 108.47(15) . .
O2 C2 C5 108.69(16) . .
C6 C2 C5 109.49(16) . .
O2 C2 C1 102.46(13) . .
C6 C2 C1 114.35(16) . .
C5 C2 C1 112.97(15) . .
O1 C1 C3 108.61(14) . .
O1 C1 C4 108.16(14) . .
C3 C1 C4 111.00(16) . .
O1 C1 C2 100.74(13) . .
C3 C1 C2 115.18(15) . .
C4 C1 C2 112.40(15) . .
C2 C6 H6A 109.5 . .
C2 C6 H6B 109.5 . .
H6A C6 H6B 109.5 . .
C2 C6 H6C 109.5 . .
H6A C6 H6C 109.5 . .
H6B C6 H6C 109.5 . .
C1 C3 H3A 109.5 . .
C1 C3 H3B 109.5 . .
H3A C3 H3B 109.5 . .
C1 C3 H3C 109.5 . .
H3A C3 H3C 109.5 . .
H3B C3 H3C 109.5 . .
C1 C4 H4A 109.5 . .
C1 C4 H4B 109.5 . .
H4A C4 H4B 109.5 . .
C1 C4 H4C 109.5 . .
H4A C4 H4C 109.5 . .
H4B C4 H4C 109.5 . .
C2 C5 H5A 109.5 . .
C2 C5 H5B 109.5 . .
H5A C5 H5B 109.5 . .
C2 C5 H5C 109.5 . .
H5A C5 H5C 109.5 . .
H5B C5 H5C 109.5 . .
O2 B1 O1 106.91(14) . .
O2 B1 O4 108.29(14) . .
O1 B1 O4 114.87(14) . .
O2 B1 O3 109.97(14) . .
O1 B1 O3 111.22(14) . .
O4 B1 O3 105.53(14) . .

loop_
_geom_bond_atom_site_label_1
_geom_bond_atom_site_label_2
_geom_bond_distance
_geom_bond_site_symmetry_2
Co1 O1 2.0486(12) 10_666
Co1 O1 2.0486(12) .
Co1 O6 2.0698(12) .
Co1 O6 2.0698(12) 10_666
Co1 O5 2.1001(12) 10_666
Co1 O5 2.1002(12) .
O1 C1 1.461(2) .
O1 B1 1.466(2) .
O5 C7 1.238(2) .
O3 C7 1.300(2) .
O3 B1 1.506(2) .
O6 C9 1.233(2) .
O2 B1 1.422(2) .
O2 C2 1.436(2) .
O4 C9 1.307(2) .
O4 B1 1.505(2) .
C7 C8 1.497(2) .
C8 H8A 0.9800 .
C8 H8B 0.9800 .
C8 H8C 0.9800 .
C9 C10 1.500(2) .
C10 H10A 0.9800 .
C10 H10B 0.9800 .
C10 H10C 0.9800 .
C2 C6 1.526(3) .
C2 C5 1.531(3) .
C2 C1 1.559(2) .
C1 C3 1.520(3) .
C1 C4 1.528(3) .
C6 H6A 0.9800 .
C6 H6B 0.9800 .
C6 H6C 0.9800 .
C3 H3A 0.9800 .
C3 H3B 0.9800 .
C3 H3C 0.9800 .
C4 H4A 0.9800 .
C4 H4B 0.9800 .
C4 H4C 0.9800 .
C5 H5A 0.9800 .
C5 H5B 0.9800 .
C5 H5C 0.9800 .

loop_
_geom_torsion_atom_site_label_1
_geom_torsion_atom_site_label_2
_geom_torsion_atom_site_label_3
_geom_torsion_atom_site_label_4
_geom_torsion
Co1 O5 C7 O3 14.0(2)
Co1 O5 C7 C8 -166.49(12)
B1 O3 C7 O5 5.2(3)
B1 O3 C7 C8 -174.34(15)
Co1 O6 C9 O4 8.3(3)
Co1 O6 C9 C10 -170.83(12)
B1 O4 C9 O6 -2.0(3)
B1 O4 C9 C10 177.14(16)
B1 O2 C2 C6 153.81(16)
B1 O2 C2 C5 -87.23(17)
B1 O2 C2 C1 32.54(17)
B1 O1 C1 C3 149.71(15)
Co1 O1 C1 C3 -49.5(2)
B1 O1 C1 C4 -89.73(16)
Co1 O1 C1 C4 71.05(19)
B1 O1 C1 C2 28.33(16)
Co1 O1 C1 C2 -170.89(11)
O2 C2 C1 O1 -36.74(16)
C6 C2 C1 O1 -153.87(15)
C5 C2 C1 O1 80.01(18)
O2 C2 C1 C3 -153.35(15)
C6 C2 C1 C3 89.5(2)
C5 C2 C1 C3 -36.6(2)
O2 C2 C1 C4 78.18(18)
C6 C2 C1 C4 -39.0(2)
C5 C2 C1 C4 -165.08(17)
C2 O2 B1 O1 -15.35(18)
C2 O2 B1 O4 -139.64(14)
C2 O2 B1 O3 105.51(16)
C1 O1 B1 O2 -9.83(18)
Co1 O1 B1 O2 -175.06(10)
C1 O1 B1 O4 110.33(16)
Co1 O1 B1 O4 -54.90(17)
C1 O1 B1 O3 -129.90(14)
Co1 O1 B1 O3 64.88(16)
C9 O4 B1 O2 147.77(16)
C9 O4 B1 O1 28.4(2)
C9 O4 B1 O3 -94.51(19)
C7 O3 B1 O2 -165.60(15)
C7 O3 B1 O1 -47.4(2)
C7 O3 B1 O4 77.81(18)
